data_4337728
loop_
_publ_author_name
'K\"a\&s, Martina'
'Hohenberger, Johannes'
'Adelhardt, Mario'
'Zolnhofer, Eva M.'
'Mossin, Susanne'
'Heinemann, Frank W.'
'Sutter, J\"org'
'Meyer, Karsten'

_publ_section_title
;
 Synthesis and characterization of divalent manganese, iron, and cobalt
 complexes in tripodal phenolate/n-heterocyclic carbene ligand
 environments.
;
_journal_issue 5
_journal_name_full 'Inorganic chemistry'
_journal_page_first 2460
_journal_page_last 2470
_journal_paper_doi 10.1021/ic4024053
_journal_volume 53
_journal_year 2014
_chemical_formula_moiety 'C46 H56 Cl Mn N5 O, 0.5(C5 H5 N)'
_chemical_formula_sum 'C48.5 H58.5 Cl Mn N5.5 O'
_chemical_formula_weight 824.90
_chemical_name_systematic
; 
 ? 
;
_space_group_IT_number 14
_symmetry_cell_setting monoclinic
_symmetry_space_group_name_Hall '-P 2ybc'
_symmetry_space_group_name_H-M 'P 1 21/c 1'
_atom_sites_solution_hydrogens geom
_atom_sites_solution_primary direct
_atom_sites_solution_secondary difmap
_audit_creation_method SHELXL-97
_cell_angle_alpha 90.00
_cell_angle_beta 105.713(7)
_cell_angle_gamma 90.00
_cell_formula_units_Z 4
_cell_length_a 16.416(2)
_cell_length_b 14.879(2)
_cell_length_c 18.5420(10)
_cell_measurement_reflns_used 94
_cell_measurement_temperature 150(2)
_cell_measurement_theta_max 20.00
_cell_measurement_theta_min 6.00
_cell_volume 4359.7(8)
_computing_cell_refinement 'EVALCCD (Duisenberg, 2003)'
_computing_data_collection 'COLLECT (Bruker-Nonius, 2002)'
_computing_data_reduction 'EVALCCD (Duisenberg, 2003)'
_computing_molecular_graphics 'SHELXTL 6.12 (Bruker AXS, 2002)'
_computing_publication_material 'SHELXTL 6.12 (Bruker AXS, 2002)'
_computing_structure_refinement 'SHELXTL 6.12 (Bruker AXS, 2002)'
_computing_structure_solution 'SHELXTL 6.12 (Bruker AXS, 2002)'
_diffrn_ambient_temperature 150(2)
_diffrn_detector_area_resol_mean 9
_diffrn_measured_fraction_theta_full 0.998
_diffrn_measured_fraction_theta_max 0.998
_diffrn_measurement_device_type 'Bruker-Nonius KappaCCD'
_diffrn_measurement_method
;
 \f- and \w-rotations with 1.90 \% and 57 sec per frame
;
_diffrn_radiation_monochromator graphite
_diffrn_radiation_source 'fine-focus sealed tube'
_diffrn_radiation_type MoK\a
_diffrn_radiation_wavelength 0.71073
_diffrn_reflns_av_R_equivalents 0.0835
_diffrn_reflns_av_sigmaI/netI 0.0595
_diffrn_reflns_limit_h_max 20
_diffrn_reflns_limit_h_min -21
_diffrn_reflns_limit_k_max 19
_diffrn_reflns_limit_k_min -18
_diffrn_reflns_limit_l_max 23
_diffrn_reflns_limit_l_min -23
_diffrn_reflns_number 59074
_diffrn_reflns_theta_full 27.10
_diffrn_reflns_theta_max 27.10
_diffrn_reflns_theta_min 2.92
_exptl_absorpt_coefficient_mu 0.407
_exptl_absorpt_correction_T_max 0.922
_exptl_absorpt_correction_T_min 0.757
_exptl_absorpt_correction_type multi-scan
_exptl_absorpt_process_details 'SADABS, Bruker-AXS, 2002'
_exptl_crystal_colour yellow
_exptl_crystal_density_diffrn 1.257
_exptl_crystal_density_method 'not measured'
_exptl_crystal_description prism
_exptl_crystal_F_000 1752
_exptl_crystal_size_max 0.35
_exptl_crystal_size_mid 0.30
_exptl_crystal_size_min 0.20
_refine_diff_density_max 0.516
_refine_diff_density_min -0.492
_refine_diff_density_rms 0.067
_refine_ls_extinction_method none
_refine_ls_goodness_of_fit_ref 1.073
_refine_ls_hydrogen_treatment constr
_refine_ls_matrix_type full
_refine_ls_number_parameters 538
_refine_ls_number_reflns 9582
_refine_ls_number_restraints 36
_refine_ls_restrained_S_all 1.073
_refine_ls_R_factor_all 0.0928
_refine_ls_R_factor_gt 0.0483
_refine_ls_shift/su_max 0.003
_refine_ls_shift/su_mean 0.000
_refine_ls_structure_factor_coef Fsqd
_refine_ls_weighting_details 'calc w=1/[\s^2^(Fo^2^)+(0.0342P)^2^+4.6551P] where P=(Fo^2^+2Fc^2^)/3'
_refine_ls_weighting_scheme calc
_refine_ls_wR_factor_gt 0.0977
_refine_ls_wR_factor_ref 0.1158
_reflns_number_gt 6368
_reflns_number_total 9582
_reflns_threshold_expression >2sigma(I)
_cod_data_source_file ic4024053_si_002.cif
_cod_data_source_block mk1101c
_cod_original_sg_symbol_Hall -P2ybc
_cod_original_sg_symbol_H-M P2(1)/c
_cod_original_formula_sum 'C48.50 H58.50 Cl Mn N5.50 O'
_cod_database_code 4337728

loop_
_symmetry_equiv_pos_as_xyz
'x, y, z'
'-x, y+1/2, -z+1/2'
'-x, -y, -z'
'x, -y-1/2, z-1/2'

loop_
_atom_site_label
_atom_site_type_symbol
_atom_site_fract_x
_atom_site_fract_y
_atom_site_fract_z
_atom_site_U_iso_or_equiv
_atom_site_adp_type
_atom_site_occupancy
_atom_site_symmetry_multiplicity
_atom_site_calc_flag
_atom_site_refinement_flags
Mn1 Mn 0.71732(2) 0.26882(3) 0.43000(2) 0.01705(10) Uani 1 1 d .
Cl1 Cl 0.72219(4) 0.23984(5) 0.55964(3) 0.02673(15) Uani 1 1 d .
O1 O 0.73070(11) 0.40141(11) 0.44741(9) 0.0205(4) Uani 1 1 d .
N1 N 0.71227(12) 0.33082(14) 0.29225(11) 0.0188(4) Uani 1 1 d .
N2 N 0.60372(14) 0.15188(15) 0.29574(12) 0.0241(5) Uani 1 1 d .
N3 N 0.53966(14) 0.15204(15) 0.38184(12) 0.0260(5) Uani 1 1 d .
N4 N 0.88807(13) 0.24615(14) 0.38292(12) 0.0216(5) Uani 1 1 d .
N5 N 0.87780(13) 0.12747(15) 0.44455(12) 0.0245(5) Uani 1 1 d .
C1 C 0.65242(16) 0.27837(18) 0.23259(13) 0.0236(6) Uani 1 1 d .
H1A H 0.6649 0.2899 0.1841 0.028 Uiso 1 1 calc R
H1B H 0.5940 0.2990 0.2283 0.028 Uiso 1 1 calc R
C2 C 0.65799(18) 0.17803(18) 0.24824(14) 0.0266(6) Uani 1 1 d .
H2A H 0.6405 0.1447 0.2003 0.032 Uiso 1 1 calc R
H2B H 0.7173 0.1617 0.2734 0.032 Uiso 1 1 calc R
C3 C 0.60768(16) 0.18891(18) 0.36396(14) 0.0222(6) Uani 1 1 d .
C4 C 0.53554(18) 0.0940(2) 0.27247(15) 0.0325(7) Uani 1 1 d .
H4A H 0.5203 0.0607 0.2271 0.039 Uiso 1 1 calc R
C5 C 0.49535(19) 0.0941(2) 0.32638(16) 0.0350(7) Uani 1 1 d .
H5A H 0.4460 0.0609 0.3266 0.042 Uiso 1 1 calc R
C6 C 0.79576(16) 0.33243(18) 0.27627(14) 0.0238(6) Uani 1 1 d .
H6A H 0.7988 0.3861 0.2455 0.029 Uiso 1 1 calc R
H6B H 0.8008 0.2787 0.2463 0.029 Uiso 1 1 calc R
C7 C 0.87028(16) 0.33418(18) 0.34602(15) 0.0240(6) Uani 1 1 d .
H7A H 0.9212 0.3550 0.3320 0.029 Uiso 1 1 calc R
H7B H 0.8584 0.3781 0.3820 0.029 Uiso 1 1 calc R
C8 C 0.83677(16) 0.20577(17) 0.41943(14) 0.0215(5) Uani 1 1 d .
C9 C 0.95923(17) 0.1956(2) 0.38543(16) 0.0302(6) Uani 1 1 d .
H9A H 1.0037 0.2107 0.3638 0.036 Uiso 1 1 calc R
C10 C 0.95342(17) 0.1208(2) 0.42445(17) 0.0322(7) Uani 1 1 d .
H10A H 0.9931 0.0728 0.4360 0.039 Uiso 1 1 calc R
C11 C 0.67710(16) 0.42354(17) 0.29172(14) 0.0229(6) Uani 1 1 d .
H11A H 0.6233 0.4196 0.3061 0.028 Uiso 1 1 calc R
H11B H 0.6635 0.4468 0.2398 0.028 Uiso 1 1 calc R
C12 C 0.73369(16) 0.49069(17) 0.34255(14) 0.0207(5) Uani 1 1 d .
C13 C 0.75805(15) 0.47419(16) 0.42068(13) 0.0180(5) Uani 1 1 d .
C14 C 0.81287(15) 0.53746(17) 0.46863(13) 0.0195(5) Uani 1 1 d .
C15 C 0.83671(17) 0.61363(18) 0.43595(14) 0.0255(6) Uani 1 1 d .
H15A H 0.8727 0.6559 0.4677 0.031 Uiso 1 1 calc R
C16 C 0.81075(19) 0.63151(18) 0.35907(15) 0.0307(6) Uani 1 1 d .
C17 C 0.75944(18) 0.56816(18) 0.31323(14) 0.0275(6) Uani 1 1 d .
H17A H 0.7416 0.5781 0.2607 0.033 Uiso 1 1 calc R
C18 C 0.50854(16) 0.17568(19) 0.44568(15) 0.0260(6) Uani 1 1 d .
C19 C 0.44789(17) 0.2435(2) 0.43578(16) 0.0330(7) Uani 1 1 d .
C20 C 0.41443(18) 0.2623(2) 0.49559(18) 0.0388(7) Uani 1 1 d .
H20A H 0.3733 0.3085 0.4903 0.047 Uiso 1 1 calc R
C21 C 0.43968(18) 0.2152(2) 0.56293(17) 0.0366(7) Uani 1 1 d .
C22 C 0.49956(18) 0.1482(2) 0.56957(16) 0.0323(7) Uani 1 1 d .
H22A H 0.5167 0.1155 0.6152 0.039 Uiso 1 1 calc R
C23 C 0.53584(16) 0.12662(18) 0.51176(15) 0.0258(6) Uani 1 1 d .
C24 C 0.4184(2) 0.2949(2) 0.36315(18) 0.0472(9) Uani 1 1 d .
H24A H 0.3772 0.3407 0.3680 0.071 Uiso 1 1 calc R
H24B H 0.3918 0.2534 0.3226 0.071 Uiso 1 1 calc R
H24C H 0.4669 0.3241 0.3518 0.071 Uiso 1 1 calc R
C25 C 0.4031(2) 0.2377(3) 0.62741(19) 0.0540(10) Uani 1 1 d .
H25A H 0.3951 0.1822 0.6531 0.081 Uiso 1 1 calc R
H25B H 0.3485 0.2679 0.6082 0.081 Uiso 1 1 calc R
H25C H 0.4421 0.2775 0.6627 0.081 Uiso 1 1 calc R
C26 C 0.60155(19) 0.0536(2) 0.52119(16) 0.0339(7) Uani 1 1 d .
H26A H 0.5875 0.0144 0.4771 0.051 Uiso 1 1 calc R
H26B H 0.6026 0.0182 0.5660 0.051 Uiso 1 1 calc R
H26C H 0.6573 0.0808 0.5266 0.051 Uiso 1 1 calc R
C27 C 0.85036(16) 0.05928(18) 0.48839(15) 0.0237(6) Uani 1 1 d .
C28 C 0.87814(17) 0.06483(19) 0.56666(15) 0.0271(6) Uani 1 1 d .
C29 C 0.85420(17) -0.00458(19) 0.60745(15) 0.0297(6) Uani 1 1 d .
H29A H 0.8714 -0.0019 0.6606 0.036 Uiso 1 1 calc R
C30 C 0.80645(18) -0.07691(19) 0.57311(15) 0.0295(6) Uani 1 1 d .
C31 C 0.77954(18) -0.07924(19) 0.49513(15) 0.0296(6) Uani 1 1 d .
H31A H 0.7463 -0.1285 0.4710 0.036 Uiso 1 1 calc R
C32 C 0.80025(17) -0.01117(18) 0.45168(15) 0.0261(6) Uani 1 1 d .
C33 C 0.9313(2) 0.1427(2) 0.60504(17) 0.0412(8) Uani 1 1 d .
H33A H 0.9491 0.1321 0.6592 0.062 Uiso 1 1 calc R
H33B H 0.8980 0.1982 0.5947 0.062 Uiso 1 1 calc R
H33C H 0.9814 0.1485 0.5862 0.062 Uiso 1 1 calc R
C34 C 0.7819(2) -0.1515(2) 0.61857(18) 0.0445(8) Uani 1 1 d .
H34A H 0.8224 -0.1536 0.6683 0.067 Uiso 1 1 calc R
H34B H 0.7826 -0.2091 0.5931 0.067 Uiso 1 1 calc R
H34C H 0.7250 -0.1402 0.6238 0.067 Uiso 1 1 calc R
C35 C 0.7665(2) -0.0152(2) 0.36759(16) 0.0400(8) Uani 1 1 d .
H35A H 0.8038 0.0189 0.3445 0.060 Uiso 1 1 calc R
H35B H 0.7095 0.0109 0.3526 0.060 Uiso 1 1 calc R
H35C H 0.7640 -0.0779 0.3511 0.060 Uiso 1 1 calc R
C36 C 0.84344(15) 0.52154(16) 0.55358(13) 0.0189(5) Uani 1 1 d .
C37 C 0.92963(17) 0.58161(19) 0.67906(14) 0.0279(6) Uani 1 1 d .
H37A H 0.9672 0.6320 0.7038 0.034 Uiso 1 1 calc R
C38 C 0.92088(18) 0.41563(19) 0.65680(15) 0.0309(7) Uani 1 1 d .
H38A H 0.9523 0.3574 0.6674 0.037 Uiso 1 1 calc R
C39 C 0.97898(18) 0.4929(2) 0.69583(16) 0.0353(7) Uani 1 1 d .
H39A H 0.9974 0.4823 0.7506 0.042 Uiso 1 1 calc R
H39B H 1.0299 0.4957 0.6771 0.042 Uiso 1 1 calc R
C40 C 0.90171(17) 0.59815(18) 0.59430(14) 0.0236(6) Uani 1 1 d .
H40A H 0.9522 0.6020 0.5750 0.028 Uiso 1 1 calc R
H40B H 0.8712 0.6561 0.5840 0.028 Uiso 1 1 calc R
C41 C 0.76673(16) 0.51671(19) 0.58679(14) 0.0243(6) Uani 1 1 d .
H41A H 0.7346 0.5737 0.5764 0.029 Uiso 1 1 calc R
H41B H 0.7287 0.4674 0.5623 0.029 Uiso 1 1 calc R
C42 C 0.79488(18) 0.5004(2) 0.67165(15) 0.0300(7) Uani 1 1 d .
H42A H 0.7440 0.4974 0.6914 0.036 Uiso 1 1 calc R
C43 C 0.84301(19) 0.4117(2) 0.68713(15) 0.0332(7) Uani 1 1 d .
H43A H 0.8056 0.3618 0.6628 0.040 Uiso 1 1 calc R
H43B H 0.8609 0.4001 0.7417 0.040 Uiso 1 1 calc R
C44 C 0.89419(16) 0.43278(18) 0.57151(14) 0.0235(6) Uani 1 1 d .
H44A H 0.8590 0.3822 0.5458 0.028 Uiso 1 1 calc R
H44B H 0.9452 0.4364 0.5528 0.028 Uiso 1 1 calc R
C45 C 0.85242(19) 0.5779(2) 0.71017(15) 0.0334(7) Uani 1 1 d .
H45A H 0.8212 0.6355 0.7004 0.040 Uiso 1 1 calc R
H45B H 0.8707 0.5680 0.7650 0.040 Uiso 1 1 calc R
C46 C 0.8387(2) 0.7173(2) 0.32825(18) 0.0492(9) Uani 1 1 d .
H46A H 0.7914 0.7418 0.2890 0.074 Uiso 1 1 calc R
H46B H 0.8860 0.7039 0.3072 0.074 Uiso 1 1 calc R
H46C H 0.8567 0.7613 0.3687 0.074 Uiso 1 1 calc R
C101 C 0.5479(2) 0.4893(3) 0.4322(2) 0.0399(16) Uani 0.50 1 d PGU
H101 H 0.5829 0.4759 0.4003 0.048 Uiso 0.50 1 calc PR
N102 N 0.4873(2) 0.5568(3) 0.41267(16) 0.0378(12) Uani 0.50 1 d PGU
C103 C 0.4361(2) 0.5763(3) 0.4592(2) 0.0364(15) Uani 0.50 1 d PGU
H103 H 0.3947 0.6225 0.4459 0.044 Uiso 0.50 1 calc PR
C104 C 0.4453(3) 0.5284(3) 0.5253(2) 0.0315(18) Uani 0.50 1 d PGU
H104 H 0.4103 0.5418 0.5571 0.038 Uiso 0.50 1 calc PR
C105 C 0.5058(3) 0.4609(3) 0.54481(19) 0.0393(15) Uani 0.50 1 d PGU
H105 H 0.5122 0.4281 0.5900 0.047 Uiso 0.50 1 calc PR
C106 C 0.5571(3) 0.4413(3) 0.4982(3) 0.038(2) Uani 0.50 1 d PGU
H106 H 0.5985 0.3952 0.5116 0.045 Uiso 0.50 1 calc PR

loop_
_atom_site_aniso_label
_atom_site_aniso_U_11
_atom_site_aniso_U_22
_atom_site_aniso_U_33
_atom_site_aniso_U_23
_atom_site_aniso_U_13
_atom_site_aniso_U_12
Mn1 0.01522(18) 0.01790(19) 0.01811(19) -0.00175(16) 0.00465(14) -0.00172(16)
Cl1 0.0329(4) 0.0287(4) 0.0184(3) 0.0002(3) 0.0067(2) -0.0104(3)
O1 0.0246(10) 0.0181(9) 0.0196(9) 0.0001(7) 0.0072(7) -0.0040(7)
N1 0.0188(11) 0.0219(11) 0.0152(10) -0.0009(9) 0.0039(8) -0.0006(9)
N2 0.0275(12) 0.0239(12) 0.0207(11) -0.0037(9) 0.0060(9) -0.0070(10)
N3 0.0238(12) 0.0300(13) 0.0248(12) -0.0034(10) 0.0075(9) -0.0107(10)
N4 0.0179(10) 0.0215(12) 0.0265(11) -0.0014(9) 0.0077(8) -0.0008(9)
N5 0.0211(12) 0.0249(12) 0.0288(12) 0.0040(10) 0.0087(9) 0.0046(9)
C1 0.0222(13) 0.0309(15) 0.0171(12) -0.0011(11) 0.0045(10) -0.0061(11)
C2 0.0318(15) 0.0287(15) 0.0209(13) -0.0071(11) 0.0097(11) -0.0061(12)
C3 0.0199(13) 0.0262(14) 0.0200(13) -0.0005(11) 0.0045(10) -0.0017(11)
C4 0.0374(17) 0.0334(17) 0.0257(15) -0.0096(13) 0.0068(12) -0.0172(13)
C5 0.0337(16) 0.0399(18) 0.0297(15) -0.0091(13) 0.0054(12) -0.0237(14)
C6 0.0263(14) 0.0247(14) 0.0233(13) 0.0002(11) 0.0118(11) -0.0023(11)
C7 0.0196(13) 0.0231(14) 0.0311(14) 0.0032(11) 0.0099(11) -0.0011(11)
C8 0.0198(13) 0.0230(14) 0.0212(13) -0.0003(11) 0.0049(10) -0.0016(11)
C9 0.0197(14) 0.0323(16) 0.0419(17) 0.0039(13) 0.0137(12) 0.0040(12)
C10 0.0229(15) 0.0331(17) 0.0438(17) 0.0047(14) 0.0145(13) 0.0105(12)
C11 0.0232(14) 0.0242(14) 0.0192(13) 0.0035(11) 0.0019(10) 0.0024(11)
C12 0.0220(13) 0.0200(13) 0.0209(13) -0.0014(11) 0.0071(10) 0.0022(11)
C13 0.0196(12) 0.0173(13) 0.0187(12) 0.0010(10) 0.0080(10) 0.0028(10)
C14 0.0217(13) 0.0188(13) 0.0195(12) -0.0026(10) 0.0084(10) 0.0010(10)
C15 0.0328(15) 0.0196(14) 0.0245(14) -0.0004(11) 0.0084(11) -0.0051(11)
C16 0.0472(18) 0.0197(14) 0.0276(15) 0.0027(12) 0.0138(13) -0.0045(13)
C17 0.0374(16) 0.0263(15) 0.0182(13) 0.0057(11) 0.0065(11) 0.0015(12)
C18 0.0206(14) 0.0322(16) 0.0263(14) -0.0043(12) 0.0084(11) -0.0128(12)
C19 0.0259(14) 0.0379(18) 0.0335(16) -0.0026(13) 0.0048(12) -0.0060(13)
C20 0.0256(15) 0.0444(19) 0.0469(19) -0.0118(16) 0.0106(13) -0.0038(14)
C21 0.0284(16) 0.048(2) 0.0369(17) -0.0156(15) 0.0140(13) -0.0161(14)
C22 0.0319(16) 0.0399(18) 0.0251(14) -0.0048(13) 0.0076(12) -0.0179(14)
C23 0.0229(14) 0.0276(15) 0.0256(14) -0.0030(12) 0.0043(11) -0.0149(12)
C24 0.0402(19) 0.051(2) 0.0445(19) 0.0062(16) 0.0020(15) 0.0079(16)
C25 0.0441(19) 0.082(3) 0.0417(19) -0.0240(19) 0.0215(15) -0.0191(19)
C26 0.0372(17) 0.0294(16) 0.0336(16) 0.0002(13) 0.0069(13) -0.0095(13)
C27 0.0235(14) 0.0209(14) 0.0275(14) 0.0037(11) 0.0085(11) 0.0069(11)
C28 0.0228(14) 0.0279(15) 0.0273(14) 0.0004(12) 0.0010(11) 0.0089(12)
C29 0.0295(15) 0.0341(16) 0.0239(14) 0.0044(12) 0.0048(11) 0.0122(13)
C30 0.0331(16) 0.0284(16) 0.0294(15) 0.0075(12) 0.0127(12) 0.0086(12)
C31 0.0361(16) 0.0224(15) 0.0316(16) -0.0021(12) 0.0117(12) -0.0002(12)
C32 0.0316(15) 0.0247(15) 0.0242(14) 0.0009(11) 0.0113(12) 0.0049(12)
C33 0.0378(18) 0.0410(19) 0.0349(17) -0.0018(14) -0.0069(13) -0.0010(14)
C34 0.065(2) 0.0383(19) 0.0361(17) 0.0106(15) 0.0228(16) 0.0005(17)
C35 0.064(2) 0.0305(17) 0.0275(16) -0.0023(13) 0.0158(15) -0.0040(15)
C36 0.0197(13) 0.0176(13) 0.0195(12) -0.0029(10) 0.0056(10) -0.0042(10)
C37 0.0298(15) 0.0300(15) 0.0225(14) -0.0084(12) 0.0045(11) -0.0164(12)
C38 0.0335(16) 0.0263(15) 0.0248(14) 0.0008(12) -0.0058(12) -0.0006(12)
C39 0.0304(16) 0.0444(19) 0.0245(15) -0.0005(13) -0.0037(12) -0.0103(14)
C40 0.0254(14) 0.0247(14) 0.0225(13) -0.0050(11) 0.0096(11) -0.0087(11)
C41 0.0238(14) 0.0271(15) 0.0222(13) -0.0046(11) 0.0068(11) -0.0044(11)
C42 0.0317(16) 0.0391(17) 0.0219(14) -0.0076(12) 0.0122(12) -0.0156(13)
C43 0.0434(18) 0.0330(16) 0.0176(13) 0.0012(12) -0.0011(12) -0.0169(14)
C44 0.0220(14) 0.0237(14) 0.0227(13) -0.0023(11) 0.0023(10) -0.0009(11)
C45 0.0412(17) 0.0375(17) 0.0237(14) -0.0091(13) 0.0124(13) -0.0160(14)
C46 0.082(3) 0.0295(19) 0.0346(17) 0.0045(14) 0.0142(17) -0.0179(17)
C101 0.034(3) 0.057(4) 0.033(3) -0.009(3) 0.015(3) -0.001(3)
N102 0.034(3) 0.045(3) 0.036(3) 0.002(3) 0.013(2) -0.004(2)
C103 0.022(3) 0.046(4) 0.042(4) -0.009(3) 0.010(3) 0.003(3)
C104 0.023(3) 0.044(4) 0.035(4) -0.015(4) 0.022(3) 0.001(3)
C105 0.045(4) 0.047(4) 0.022(3) 0.006(3) 0.003(3) -0.018(3)
C106 0.030(3) 0.044(4) 0.033(4) 0.000(4) -0.002(3) -0.008(3)

loop_
_atom_type_symbol
_atom_type_description
_atom_type_scat_dispersion_real
_atom_type_scat_dispersion_imag
_atom_type_scat_source
C C 0.0033 0.0016 'International Tables Vol C Tables 4.2.6.8 and 6.1.1.4'
H H 0.0000 0.0000 'International Tables Vol C Tables 4.2.6.8 and 6.1.1.4'
O O 0.0106 0.0060 'International Tables Vol C Tables 4.2.6.8 and 6.1.1.4'
N N 0.0061 0.0033 'International Tables Vol C Tables 4.2.6.8 and 6.1.1.4'
Cl Cl 0.1484 0.1585 'International Tables Vol C Tables 4.2.6.8 and 6.1.1.4'
Mn Mn 0.3368 0.7283 'International Tables Vol C Tables 4.2.6.8 and 6.1.1.4'

loop_
_geom_angle_atom_site_label_1
_geom_angle_atom_site_label_2
_geom_angle_atom_site_label_3
_geom_angle
_geom_angle_site_symmetry_1
_geom_angle_site_symmetry_3
O1 Mn1 C3 130.70(8) . .
O1 Mn1 C8 111.60(8) . .
C3 Mn1 C8 109.03(9) . .
O1 Mn1 Cl1 92.45(5) . .
C3 Mn1 Cl1 104.79(7) . .
C8 Mn1 Cl1 102.64(7) . .
C13 O1 Mn1 141.46(15) . .
C6 N1 C1 108.73(19) . .
C6 N1 C11 111.2(2) . .
C1 N1 C11 107.67(19) . .
C3 N2 C4 111.8(2) . .
C3 N2 C2 124.5(2) . .
C4 N2 C2 123.3(2) . .
C3 N3 C5 111.7(2) . .
C3 N3 C18 126.3(2) . .
C5 N3 C18 121.6(2) . .
C8 N4 C9 112.1(2) . .
C8 N4 C7 123.7(2) . .
C9 N4 C7 124.2(2) . .
C8 N5 C10 111.3(2) . .
C8 N5 C27 126.3(2) . .
C10 N5 C27 122.4(2) . .
N1 C1 C2 112.4(2) . .
N1 C1 H1A 109.1 . .
C2 C1 H1A 109.1 . .
N1 C1 H1B 109.1 . .
C2 C1 H1B 109.1 . .
H1A C1 H1B 107.9 . .
N2 C2 C1 111.2(2) . .
N2 C2 H2A 109.4 . .
C1 C2 H2A 109.4 . .
N2 C2 H2B 109.4 . .
C1 C2 H2B 109.4 . .
H2A C2 H2B 108.0 . .
N3 C3 N2 103.1(2) . .
N3 C3 Mn1 132.40(18) . .
N2 C3 Mn1 123.62(18) . .
C5 C4 N2 106.7(2) . .
C5 C4 H4A 126.7 . .
N2 C4 H4A 126.7 . .
C4 C5 N3 106.8(2) . .
C4 C5 H5A 126.6 . .
N3 C5 H5A 126.6 . .
N1 C6 C7 113.9(2) . .
N1 C6 H6A 108.8 . .
C7 C6 H6A 108.8 . .
N1 C6 H6B 108.8 . .
C7 C6 H6B 108.8 . .
H6A C6 H6B 107.7 . .
N4 C7 C6 113.2(2) . .
N4 C7 H7A 108.9 . .
C6 C7 H7A 108.9 . .
N4 C7 H7B 108.9 . .
C6 C7 H7B 108.9 . .
H7A C7 H7B 107.8 . .
N4 C8 N5 103.5(2) . .
N4 C8 Mn1 122.52(18) . .
N5 C8 Mn1 133.99(18) . .
C10 C9 N4 106.7(2) . .
C10 C9 H9A 126.7 . .
N4 C9 H9A 126.7 . .
C9 C10 N5 106.4(2) . .
C9 C10 H10A 126.8 . .
N5 C10 H10A 126.8 . .
N1 C11 C12 115.8(2) . .
N1 C11 H11A 108.3 . .
C12 C11 H11A 108.3 . .
N1 C11 H11B 108.3 . .
C12 C11 H11B 108.3 . .
H11A C11 H11B 107.4 . .
C17 C12 C13 120.9(2) . .
C17 C12 C11 120.4(2) . .
C13 C12 C11 118.7(2) . .
O1 C13 C12 119.7(2) . .
O1 C13 C14 121.8(2) . .
C12 C13 C14 118.5(2) . .
C15 C14 C13 118.0(2) . .
C15 C14 C36 121.3(2) . .
C13 C14 C36 120.7(2) . .
C14 C15 C16 123.7(2) . .
C14 C15 H15A 118.1 . .
C16 C15 H15A 118.1 . .
C17 C16 C15 117.5(2) . .
C17 C16 C46 122.3(3) . .
C15 C16 C46 120.2(3) . .
C12 C17 C16 121.4(2) . .
C12 C17 H17A 119.3 . .
C16 C17 H17A 119.3 . .
C23 C18 C19 122.9(3) . .
C23 C18 N3 119.3(3) . .
C19 C18 N3 117.6(2) . .
C20 C19 C18 117.5(3) . .
C20 C19 C24 120.5(3) . .
C18 C19 C24 122.0(3) . .
C19 C20 C21 121.8(3) . .
C19 C20 H20A 119.1 . .
C21 C20 H20A 119.1 . .
C22 C21 C20 118.3(3) . .
C22 C21 C25 120.9(3) . .
C20 C21 C25 120.8(3) . .
C21 C22 C23 122.6(3) . .
C21 C22 H22A 118.7 . .
C23 C22 H22A 118.7 . .
C18 C23 C22 116.9(3) . .
C18 C23 C26 122.0(2) . .
C22 C23 C26 121.1(3) . .
C19 C24 H24A 109.5 . .
C19 C24 H24B 109.5 . .
H24A C24 H24B 109.5 . .
C19 C24 H24C 109.5 . .
H24A C24 H24C 109.5 . .
H24B C24 H24C 109.5 . .
C21 C25 H25A 109.5 . .
C21 C25 H25B 109.5 . .
H25A C25 H25B 109.5 . .
C21 C25 H25C 109.5 . .
H25A C25 H25C 109.5 . .
H25B C25 H25C 109.5 . .
C23 C26 H26A 109.5 . .
C23 C26 H26B 109.5 . .
H26A C26 H26B 109.5 . .
C23 C26 H26C 109.5 . .
H26A C26 H26C 109.5 . .
H26B C26 H26C 109.5 . .
C32 C27 C28 122.3(2) . .
C32 C27 N5 119.1(2) . .
C28 C27 N5 118.5(2) . .
C29 C28 C27 117.2(3) . .
C29 C28 C33 121.6(3) . .
C27 C28 C33 121.2(3) . .
C30 C29 C28 122.3(3) . .
C30 C29 H29A 118.9 . .
C28 C29 H29A 118.9 . .
C29 C30 C31 118.6(3) . .
C29 C30 C34 121.2(3) . .
C31 C30 C34 120.2(3) . .
C32 C31 C30 121.6(3) . .
C32 C31 H31A 119.2 . .
C30 C31 H31A 119.2 . .
C27 C32 C31 118.0(2) . .
C27 C32 C35 122.6(2) . .
C31 C32 C35 119.3(3) . .
C28 C33 H33A 109.5 . .
C28 C33 H33B 109.5 . .
H33A C33 H33B 109.5 . .
C28 C33 H33C 109.5 . .
H33A C33 H33C 109.5 . .
H33B C33 H33C 109.5 . .
C30 C34 H34A 109.5 . .
C30 C34 H34B 109.5 . .
H34A C34 H34B 109.5 . .
C30 C34 H34C 109.5 . .
H34A C34 H34C 109.5 . .
H34B C34 H34C 109.5 . .
C32 C35 H35A 109.5 . .
C32 C35 H35B 109.5 . .
H35A C35 H35B 109.5 . .
C32 C35 H35C 109.5 . .
H35A C35 H35C 109.5 . .
H35B C35 H35C 109.5 . .
C14 C36 C40 111.9(2) . .
C14 C36 C41 109.9(2) . .
C40 C36 C41 107.6(2) . .
C14 C36 C44 111.0(2) . .
C40 C36 C44 107.3(2) . .
C41 C36 C44 108.9(2) . .
C45 C37 C40 110.1(2) . .
C45 C37 C39 109.8(2) . .
C40 C37 C39 109.9(2) . .
C45 C37 H37A 109.0 . .
C40 C37 H37A 109.0 . .
C39 C37 H37A 109.0 . .
C43 C38 C44 110.4(2) . .
C43 C38 C39 109.2(2) . .
C44 C38 C39 109.0(2) . .
C43 C38 H38A 109.4 . .
C44 C38 H38A 109.4 . .
C39 C38 H38A 109.4 . .
C37 C39 C38 108.7(2) . .
C37 C39 H39A 110.0 . .
C38 C39 H39A 110.0 . .
C37 C39 H39B 110.0 . .
C38 C39 H39B 110.0 . .
H39A C39 H39B 108.3 . .
C37 C40 C36 110.8(2) . .
C37 C40 H40A 109.5 . .
C36 C40 H40A 109.5 . .
C37 C40 H40B 109.5 . .
C36 C40 H40B 109.5 . .
H40A C40 H40B 108.1 . .
C42 C41 C36 111.4(2) . .
C42 C41 H41A 109.4 . .
C36 C41 H41A 109.4 . .
C42 C41 H41B 109.4 . .
C36 C41 H41B 109.4 . .
H41A C41 H41B 108.0 . .
C43 C42 C41 109.0(2) . .
C43 C42 C45 109.9(2) . .
C41 C42 C45 109.5(2) . .
C43 C42 H42A 109.5 . .
C41 C42 H42A 109.5 . .
C45 C42 H42A 109.5 . .
C42 C43 C38 109.8(2) . .
C42 C43 H43A 109.7 . .
C38 C43 H43A 109.7 . .
C42 C43 H43B 109.7 . .
C38 C43 H43B 109.7 . .
H43A C43 H43B 108.2 . .
C38 C44 C36 110.4(2) . .
C38 C44 H44A 109.6 . .
C36 C44 H44A 109.6 . .
C38 C44 H44B 109.6 . .
C36 C44 H44B 109.6 . .
H44A C44 H44B 108.1 . .
C37 C45 C42 108.6(2) . .
C37 C45 H45A 110.0 . .
C42 C45 H45A 110.0 . .
C37 C45 H45B 110.0 . .
C42 C45 H45B 110.0 . .
H45A C45 H45B 108.3 . .
C16 C46 H46A 109.5 . .
C16 C46 H46B 109.5 . .
H46A C46 H46B 109.5 . .
C16 C46 H46C 109.5 . .
H46A C46 H46C 109.5 . .
H46B C46 H46C 109.5 . .
N102 C101 C106 120.0 . .
N102 C101 H101 120.0 . .
C106 C101 H101 120.0 . .
C103 N102 C101 120.0 . .
C104 C103 N102 120.0 . .
C104 C103 H103 120.0 . .
N102 C103 H103 120.0 . .
C103 C104 C105 120.0 . .
C103 C104 H104 120.0 . .
C105 C104 H104 120.0 . .
C104 C105 C106 120.0 . .
C104 C105 C105 57.39(18) . 3_666
C106 C105 C105 62.78(18) . 3_666
C104 C105 H105 120.0 . .
C106 C105 H105 120.0 . .
C105 C105 H105 175.2 3_666 .
C105 C106 C101 120.0 . .
C105 C106 H106 120.0 . .
C101 C106 H106 120.0 . .

loop_
_geom_bond_atom_site_label_1
_geom_bond_atom_site_label_2
_geom_bond_distance
_geom_bond_site_symmetry_2
Mn1 O1 2.0014(17) .
Mn1 C3 2.227(3) .
Mn1 C8 2.230(3) .
Mn1 Cl1 2.4221(7) .
O1 C13 1.319(3) .
N1 C6 1.479(3) .
N1 C1 1.486(3) .
N1 C11 1.494(3) .
N2 C3 1.365(3) .
N2 C4 1.385(3) .
N2 C2 1.465(3) .
N3 C3 1.363(3) .
N3 C5 1.387(3) .
N3 C18 1.454(3) .
N4 C8 1.356(3) .
N4 C9 1.380(3) .
N4 C7 1.470(3) .
N5 C8 1.363(3) .
N5 C10 1.393(3) .
N5 C27 1.446(3) .
C1 C2 1.519(4) .
C1 H1A 0.9900 .
C1 H1B 0.9900 .
C2 H2A 0.9900 .
C2 H2B 0.9900 .
C4 C5 1.338(4) .
C4 H4A 0.9500 .
C5 H5A 0.9500 .
C6 C7 1.521(4) .
C6 H6A 0.9900 .
C6 H6B 0.9900 .
C7 H7A 0.9900 .
C7 H7B 0.9900 .
C9 C10 1.345(4) .
C9 H9A 0.9500 .
C10 H10A 0.9500 .
C11 C12 1.508(3) .
C11 H11A 0.9900 .
C11 H11B 0.9900 .
C12 C17 1.388(4) .
C12 C13 1.416(3) .
C13 C14 1.433(3) .
C14 C15 1.390(4) .
C14 C36 1.537(3) .
C15 C16 1.398(4) .
C15 H15A 0.9500 .
C16 C17 1.390(4) .
C16 C46 1.519(4) .
C17 H17A 0.9500 .
C18 C23 1.392(4) .
C18 C19 1.394(4) .
C19 C20 1.393(4) .
C19 C24 1.510(4) .
C20 C21 1.393(4) .
C20 H20A 0.9500 .
C21 C22 1.382(4) .
C21 C25 1.513(4) .
C22 C23 1.397(4) .
C22 H22A 0.9500 .
C23 C26 1.507(4) .
C24 H24A 0.9800 .
C24 H24B 0.9800 .
C24 H24C 0.9800 .
C25 H25A 0.9800 .
C25 H25B 0.9800 .
C25 H25C 0.9800 .
C26 H26A 0.9800 .
C26 H26B 0.9800 .
C26 H26C 0.9800 .
C27 C32 1.391(4) .
C27 C28 1.401(4) .
C28 C29 1.398(4) .
C28 C33 1.508(4) .
C29 C30 1.381(4) .
C29 H29A 0.9500 .
C30 C31 1.393(4) .
C30 C34 1.513(4) .
C31 C32 1.392(4) .
C31 H31A 0.9500 .
C32 C35 1.508(4) .
C33 H33A 0.9800 .
C33 H33B 0.9800 .
C33 H33C 0.9800 .
C34 H34A 0.9800 .
C34 H34B 0.9800 .
C34 H34C 0.9800 .
C35 H35A 0.9800 .
C35 H35B 0.9800 .
C35 H35C 0.9800 .
C36 C40 1.547(3) .
C36 C41 1.546(3) .
C36 C44 1.549(4) .
C37 C45 1.529(4) .
C37 C40 1.533(4) .
C37 C39 1.537(4) .
C37 H37A 1.0000 .
C38 C43 1.531(4) .
C38 C44 1.544(4) .
C38 C39 1.543(4) .
C38 H38A 1.0000 .
C39 H39A 0.9900 .
C39 H39B 0.9900 .
C40 H40A 0.9900 .
C40 H40B 0.9900 .
C41 C42 1.534(4) .
C41 H41A 0.9900 .
C41 H41B 0.9900 .
C42 C43 1.526(4) .
C42 C45 1.538(4) .
C42 H42A 1.0000 .
C43 H43A 0.9900 .
C43 H43B 0.9900 .
C44 H44A 0.9900 .
C44 H44B 0.9900 .
C45 H45A 0.9900 .
C45 H45B 0.9900 .
C46 H46A 0.9800 .
C46 H46B 0.9800 .
C46 H46C 0.9800 .
C101 N102 1.3900 .
C101 C106 1.3900 .
C101 H101 0.9500 .
N102 C103 1.3900 .
C103 C104 1.3900 .
C103 H103 0.9500 .
C104 C105 1.3900 .
C104 H104 0.9500 .
C105 C106 1.3900 .
C105 C105 1.995(5) 3_666
C105 H105 0.9500 .
C106 H106 0.9500 .

loop_
_geom_torsion_atom_site_label_1
_geom_torsion_atom_site_label_2
_geom_torsion_atom_site_label_3
_geom_torsion_atom_site_label_4
_geom_torsion
_geom_torsion_site_symmetry_1
_geom_torsion_site_symmetry_4
C3 Mn1 O1 C13 -93.4(3) . .
C8 Mn1 O1 C13 50.0(3) . .
Cl1 Mn1 O1 C13 154.6(2) . .
C6 N1 C1 C2 84.8(2) . .
C11 N1 C1 C2 -154.6(2) . .
C3 N2 C2 C1 -55.2(3) . .
C4 N2 C2 C1 116.8(3) . .
N1 C1 C2 N2 86.1(3) . .
C5 N3 C3 N2 0.1(3) . .
C18 N3 C3 N2 -173.1(2) . .
C5 N3 C3 Mn1 -169.1(2) . .
C18 N3 C3 Mn1 17.8(4) . .
C4 N2 C3 N3 -0.1(3) . .
C2 N2 C3 N3 172.7(2) . .
C4 N2 C3 Mn1 170.30(19) . .
C2 N2 C3 Mn1 -16.9(4) . .
O1 Mn1 C3 N3 -87.9(3) . .
C8 Mn1 C3 N3 128.0(2) . .
Cl1 Mn1 C3 N3 18.7(3) . .
O1 Mn1 C3 N2 104.9(2) . .
C8 Mn1 C3 N2 -39.3(2) . .
Cl1 Mn1 C3 N2 -148.6(2) . .
C3 N2 C4 C5 0.1(3) . .
C2 N2 C4 C5 -172.8(3) . .
N2 C4 C5 N3 0.0(3) . .
C3 N3 C5 C4 0.0(4) . .
C18 N3 C5 C4 173.5(3) . .
C1 N1 C6 C7 -147.4(2) . .
C11 N1 C6 C7 94.3(2) . .
C8 N4 C7 C6 -69.6(3) . .
C9 N4 C7 C6 111.4(3) . .
N1 C6 C7 N4 77.0(3) . .
C9 N4 C8 N5 -0.5(3) . .
C7 N4 C8 N5 -179.6(2) . .
C9 N4 C8 Mn1 178.38(18) . .
C7 N4 C8 Mn1 -0.8(3) . .
C10 N5 C8 N4 0.7(3) . .
C27 N5 C8 N4 179.0(2) . .
C10 N5 C8 Mn1 -177.9(2) . .
C27 N5 C8 Mn1 0.4(4) . .
O1 Mn1 C8 N4 -38.9(2) . .
C3 Mn1 C8 N4 112.5(2) . .
Cl1 Mn1 C8 N4 -136.72(18) . .
O1 Mn1 C8 N5 139.6(2) . .
C3 Mn1 C8 N5 -69.0(3) . .
Cl1 Mn1 C8 N5 41.8(3) . .
C8 N4 C9 C10 0.1(3) . .
C7 N4 C9 C10 179.2(2) . .
N4 C9 C10 N5 0.4(3) . .
C8 N5 C10 C9 -0.7(3) . .
C27 N5 C10 C9 -179.1(2) . .
C6 N1 C11 C12 -54.2(3) . .
C1 N1 C11 C12 -173.2(2) . .
N1 C11 C12 C17 120.2(3) . .
N1 C11 C12 C13 -61.4(3) . .
Mn1 O1 C13 C12 46.8(4) . .
Mn1 O1 C13 C14 -132.6(2) . .
C17 C12 C13 O1 178.0(2) . .
C11 C12 C13 O1 -0.4(3) . .
C17 C12 C13 C14 -2.6(4) . .
C11 C12 C13 C14 179.0(2) . .
O1 C13 C14 C15 -178.2(2) . .
C12 C13 C14 C15 2.4(3) . .
O1 C13 C14 C36 1.2(4) . .
C12 C13 C14 C36 -178.2(2) . .
C13 C14 C15 C16 -0.5(4) . .
C36 C14 C15 C16 -180.0(3) . .
C14 C15 C16 C17 -1.2(4) . .
C14 C15 C16 C46 179.0(3) . .
C13 C12 C17 C16 0.9(4) . .
C11 C12 C17 C16 179.2(3) . .
C15 C16 C17 C12 1.0(4) . .
C46 C16 C17 C12 -179.2(3) . .
C3 N3 C18 C23 -93.7(3) . .
C5 N3 C18 C23 93.8(3) . .
C3 N3 C18 C19 90.4(3) . .
C5 N3 C18 C19 -82.1(3) . .
C23 C18 C19 C20 0.5(4) . .
N3 C18 C19 C20 176.2(2) . .
C23 C18 C19 C24 -179.1(3) . .
N3 C18 C19 C24 -3.4(4) . .
C18 C19 C20 C21 -0.4(4) . .
C24 C19 C20 C21 179.2(3) . .
C19 C20 C21 C22 -0.1(4) . .
C19 C20 C21 C25 179.3(3) . .
C20 C21 C22 C23 0.5(4) . .
C25 C21 C22 C23 -178.9(3) . .
C19 C18 C23 C22 -0.1(4) . .
N3 C18 C23 C22 -175.8(2) . .
C19 C18 C23 C26 -180.0(2) . .
N3 C18 C23 C26 4.4(4) . .
C21 C22 C23 C18 -0.4(4) . .
C21 C22 C23 C26 179.5(3) . .
C8 N5 C27 C32 91.4(3) . .
C10 N5 C27 C32 -90.5(3) . .
C8 N5 C27 C28 -91.1(3) . .
C10 N5 C27 C28 87.1(3) . .
C32 C27 C28 C29 0.7(4) . .
N5 C27 C28 C29 -176.7(2) . .
C32 C27 C28 C33 -179.0(3) . .
N5 C27 C28 C33 3.5(4) . .
C27 C28 C29 C30 1.1(4) . .
C33 C28 C29 C30 -179.1(3) . .
C28 C29 C30 C31 -1.7(4) . .
C28 C29 C30 C34 179.5(3) . .
C29 C30 C31 C32 0.5(4) . .
C34 C30 C31 C32 179.3(3) . .
C28 C27 C32 C31 -1.8(4) . .
N5 C27 C32 C31 175.6(2) . .
C28 C27 C32 C35 176.8(3) . .
N5 C27 C32 C35 -5.7(4) . .
C30 C31 C32 C27 1.2(4) . .
C30 C31 C32 C35 -177.5(3) . .
C15 C14 C36 C40 -0.5(3) . .
C13 C14 C36 C40 -179.9(2) . .
C15 C14 C36 C41 119.1(3) . .
C13 C14 C36 C41 -60.4(3) . .
C15 C14 C36 C44 -120.4(3) . .
C13 C14 C36 C44 60.2(3) . .
C45 C37 C39 C38 61.3(3) . .
C40 C37 C39 C38 -60.0(3) . .
C43 C38 C39 C37 -60.2(3) . .
C44 C38 C39 C37 60.5(3) . .
C45 C37 C40 C36 -60.6(3) . .
C39 C37 C40 C36 60.5(3) . .
C14 C36 C40 C37 178.7(2) . .
C41 C36 C40 C37 57.9(3) . .
C44 C36 C40 C37 -59.2(3) . .
C14 C36 C41 C42 179.8(2) . .
C40 C36 C41 C42 -58.1(3) . .
C44 C36 C41 C42 57.9(3) . .
C36 C41 C42 C43 -60.0(3) . .
C36 C41 C42 C45 60.2(3) . .
C41 C42 C43 C38 60.1(3) . .
C45 C42 C43 C38 -60.0(3) . .
C44 C38 C43 C42 -59.8(3) . .
C39 C38 C43 C42 60.0(3) . .
C43 C38 C44 C36 58.1(3) . .
C39 C38 C44 C36 -61.8(3) . .
C14 C36 C44 C38 -177.4(2) . .
C40 C36 C44 C38 59.9(3) . .
C41 C36 C44 C38 -56.3(3) . .
C40 C37 C45 C42 60.3(3) . .
C39 C37 C45 C42 -60.8(3) . .
C43 C42 C45 C37 59.9(3) . .
C41 C42 C45 C37 -59.8(3) . .
C106 C101 N102 C103 0.0 . .
C101 N102 C103 C104 0.0 . .
N102 C103 C104 C105 0.0 . .
C103 C104 C105 C106 0.0 . .
C103 C104 C105 C105 4.7(2) . 3_666
C104 C105 C106 C101 0.0 . .
C105 C105 C106 C101 -4.5(2) 3_666 .
N102 C101 C106 C105 0.0 . .
